data_2220956
loop_
_publ_author_name
'Pamp\'in, Bego\~na'
'Valencia, Laura'
'Est\'evez, Juan C.'
'Est\'evez, Ram\'on J.'

_publ_section_title
3-<i>O</i>-Benzyl-6-<i>O</i>-benzoyl-1,2-<i>O</i>-isopropilidene-5-<i>C</i>-nitromethyl-<i>a</i>-<small>D</small>-glucofuranose
_journal_issue 2
_journal_name_full 'Acta Crystallographica Section E'
_journal_page_first o332
_journal_page_last o333
_journal_paper_doi 10.1107/S1600536808043353
_journal_volume 65
_journal_year 2009
_chemical_formula_moiety 'C24 H27 N1 O9'
_chemical_formula_sum 'C24 H27 N O9'
_chemical_formula_weight 473.47
_chemical_name_systematic ?
_space_group_IT_number 19
_symmetry_cell_setting orthorhombic
_symmetry_space_group_name_Hall 'P 2ac 2ab'
_symmetry_space_group_name_H-M 'P 21 21 21'
_atom_sites_solution_hydrogens geom
_atom_sites_solution_primary direct
_atom_sites_solution_secondary difmap
_audit_creation_method SHELXL-97
_cell_angle_alpha 90.00
_cell_angle_beta 90.00
_cell_angle_gamma 90.00
_cell_formula_units_Z 4
_cell_length_a 9.5080(12)
_cell_length_b 11.8190(16)
_cell_length_c 21.395(3)
_cell_measurement_reflns_used 915
_cell_measurement_temperature 113(2)
_cell_measurement_theta_max 24.36
_cell_measurement_theta_min 2.57
_cell_volume 2404.3(6)
_computing_cell_refinement 'SMART (Bruker, 1998)'
_computing_data_collection 'SMART (Bruker, 1998)'
_computing_data_reduction 'SHELXTL ((Sheldrick, 2008)'
_computing_molecular_graphics 'Ortep-3 for Windows (Farrugia, 1997)'
_computing_publication_material 'WinGX publication routines (Farrugia, 1999)'
_computing_structure_refinement 'SHELXL97 (Sheldrick, 2008)'
_computing_structure_solution 'SIR-97 (Altomare <i>et al.</i>,  1999)'
_diffrn_ambient_temperature 113(2)
_diffrn_measured_fraction_theta_full 0.998
_diffrn_measured_fraction_theta_max 0.998
_diffrn_measurement_device_type 'Bruker SMART CCD 1000'
_diffrn_measurement_method 'omega scans'
_diffrn_radiation_monochromator graphite
_diffrn_radiation_source 'fine-focus sealed tube'
_diffrn_radiation_type MoK\a
_diffrn_radiation_wavelength 0.71069
_diffrn_reflns_av_R_equivalents 0.0370
_diffrn_reflns_av_sigmaI/netI 0.0512
_diffrn_reflns_limit_h_max 11
_diffrn_reflns_limit_h_min -11
_diffrn_reflns_limit_k_max 14
_diffrn_reflns_limit_k_min 0
_diffrn_reflns_limit_l_max 26
_diffrn_reflns_limit_l_min 0
_diffrn_reflns_number 4735
_diffrn_reflns_theta_full 26.02
_diffrn_reflns_theta_max 26.02
_diffrn_reflns_theta_min 1.90
_diffrn_standards_number 0
_exptl_absorpt_coefficient_mu 0.101
_exptl_absorpt_correction_T_max 0.9824
_exptl_absorpt_correction_T_min 0.6260
_exptl_absorpt_correction_type multi-scan
_exptl_absorpt_process_details '(SADABS; Sheldrick 1996)'
_exptl_crystal_colour colourless
_exptl_crystal_density_diffrn 1.308
_exptl_crystal_density_method 'not measured'
_exptl_crystal_description prism
_exptl_crystal_F_000 1000
_exptl_crystal_size_max 0.47
_exptl_crystal_size_mid 0.29
_exptl_crystal_size_min 0.13
_refine_diff_density_max 0.253
_refine_diff_density_min -0.299
_refine_ls_extinction_method none
_refine_ls_goodness_of_fit_ref 1.096
_refine_ls_hydrogen_treatment mixed
_refine_ls_matrix_type full
_refine_ls_number_parameters 313
_refine_ls_number_reflns 2692
_refine_ls_number_restraints 1
_refine_ls_restrained_S_all 1.096
_refine_ls_R_factor_all 0.0846
_refine_ls_R_factor_gt 0.0471
_refine_ls_shift/su_max 0.000
_refine_ls_shift/su_mean 0.000
_refine_ls_structure_factor_coef Fsqd
_refine_ls_weighting_details 'calc w=1/[\s^2^(Fo^2^)+(0.0583P)^2^+1.0210P] where P=(Fo^2^+2Fc^2^)/3'
_refine_ls_weighting_scheme calc
_refine_ls_wR_factor_gt 0.1044
_refine_ls_wR_factor_ref 0.1308
_reflns_number_gt 1940
_reflns_number_total 2692
_reflns_threshold_expression >2sigma(I)
_cod_data_source_file zl2144.cif
_cod_data_source_block I
_cod_original_cell_volume 2404.3(5)
_cod_database_code 2220956
_cod_database_fobs_code 2220956

loop_
_symmetry_equiv_pos_as_xyz
'x, y, z'
'-x+1/2, -y, z+1/2'
'x+1/2, -y+1/2, -z'
'-x, y+1/2, -z+1/2'

loop_
_atom_site_type_symbol
_atom_site_label
_atom_site_fract_x
_atom_site_fract_y
_atom_site_fract_z
_atom_site_U_iso_or_equiv
_atom_site_adp_type
_atom_site_calc_flag
_atom_site_refinement_flags
_atom_site_occupancy
_atom_site_disorder_assembly
_atom_site_disorder_group
O O1 0.1700(3) 0.0030(2) 0.56353(12) 0.0391(7) Uani d . 1 . .
C C2 0.0591(5) 0.0120(3) 0.61034(19) 0.0402(11) Uani d . 1 . .
O O3 0.0623(3) 0.1268(2) 0.62962(11) 0.0348(7) Uani d . 1 . .
C C4 0.1148(5) 0.1931(3) 0.57862(16) 0.0302(9) Uani d . 1 . .
H H4 0.0397 0.2228 0.5503 0.036 Uiso calc R 1 . .
C C5 0.2170(4) 0.1109(3) 0.54653(16) 0.0303(9) Uani d . 1 . .
H H5 0.2143 0.1206 0.5001 0.036 Uiso calc R 1 . .
C C6 0.2093(4) 0.2840(3) 0.60556(16) 0.0288(9) Uani d . 1 . .
H H6 0.1677 0.3197 0.6437 0.035 Uiso calc R 1 . .
C C7 0.3420(5) 0.2167(3) 0.62059(15) 0.0283(9) Uani d . 1 . .
H H7 0.3265 0.1746 0.6606 0.034 Uiso calc R 1 . .
O O8 0.3531(3) 0.1354(2) 0.57021(11) 0.0308(6) Uani d . 1 . .
O O9 0.2419(3) 0.3664(2) 0.55803(10) 0.0315(6) Uani d . 1 . .
C C10 0.1342(5) 0.4495(3) 0.54682(17) 0.0337(10) Uani d . 1 . .
H H10A 0.0461 0.4106 0.5347 0.040 Uiso calc R 1 . .
H H10B 0.1632 0.4986 0.5116 0.040 Uiso calc R 1 . .
C C11 0.1070(5) 0.5218(3) 0.60372(16) 0.0308(9) Uani d . 1 . .
C C12 -0.0205(5) 0.5153(4) 0.63417(18) 0.0382(10) Uani d . 1 . .
H H12 -0.0940 0.4699 0.6177 0.046 Uiso calc R 1 . .
C C13 -0.0408(6) 0.5759(4) 0.6894(2) 0.0477(12) Uani d . 1 . .
H H13 -0.1286 0.5716 0.7104 0.057 Uiso calc R 1 . .
C C14 0.0640(6) 0.6412(4) 0.7134(2) 0.0443(11) Uani d . 1 . .
H H14 0.0490 0.6816 0.7512 0.053 Uiso calc R 1 . .
C C15 0.1910(5) 0.6489(3) 0.6834(2) 0.0422(11) Uani d . 1 . .
H H15 0.2640 0.6942 0.7005 0.051 Uiso calc R 1 . .
C C16 0.2130(5) 0.5899(3) 0.62766(18) 0.0363(10) Uani d . 1 . .
H H16 0.3001 0.5965 0.6062 0.044 Uiso calc R 1 . .
C C17 0.4799(5) 0.2818(3) 0.62561(15) 0.0279(9) Uani d . 1 . .
C C18 0.4703(5) 0.3727(3) 0.67693(15) 0.0318(9) Uani d . 1 . .
H H18A 0.5578 0.4182 0.6778 0.038 Uiso calc R 1 . .
H H18B 0.3903 0.4240 0.6684 0.038 Uiso calc R 1 . .
O O19 0.4505(3) 0.3165(2) 0.73631(10) 0.0330(7) Uani d . 1 . .
C C20 0.4824(5) 0.3802(3) 0.78726(16) 0.0307(9) Uani d . 1 . .
C C21 0.4595(5) 0.3169(3) 0.84646(16) 0.0317(9) Uani d . 1 . .
C C22 0.3918(6) 0.2137(4) 0.8481(2) 0.0571(15) Uani d . 1 . .
H H22 0.3611 0.1799 0.8102 0.069 Uiso calc R 1 . .
C C23 0.3680(7) 0.1590(5) 0.9043(2) 0.0663(17) Uani d . 1 . .
H H23 0.3222 0.0876 0.9051 0.080 Uiso calc R 1 . .
C C24 0.4120(6) 0.2096(4) 0.95958(18) 0.0497(13) Uani d . 1 . .
H H24 0.3915 0.1748 0.9985 0.060 Uiso calc R 1 . .
C C25 0.4849(5) 0.3097(4) 0.95812(17) 0.0416(11) Uani d . 1 . .
H H25 0.5193 0.3417 0.9959 0.050 Uiso calc R 1 . .
C C26 0.5087(5) 0.3643(3) 0.90188(16) 0.0369(10) Uani d . 1 . .
H H26 0.5584 0.4341 0.9011 0.044 Uiso calc R 1 . .
O O27 0.5252(4) 0.4754(2) 0.78355(11) 0.0436(8) Uani d . 1 . .
O O28 0.5152(3) 0.3409(2) 0.56949(11) 0.0339(7) Uani d D 1 . .
C C29 0.5974(4) 0.1972(3) 0.63705(18) 0.0324(9) Uani d . 1 . .
H H29A 0.5829 0.1593 0.6778 0.039 Uiso calc R 1 . .
H H29B 0.5963 0.1386 0.6040 0.039 Uiso calc R 1 . .
N N30 0.7345(4) 0.2559(3) 0.63692(16) 0.0411(9) Uani d . 1 . .
O O31 0.8021(3) 0.2601(3) 0.58777(14) 0.0529(9) Uani d . 1 . .
O O32 0.7732(4) 0.3030(3) 0.68513(14) 0.0516(9) Uani d . 1 . .
C C33 0.0979(8) -0.0629(4) 0.6645(2) 0.0663(17) Uani d . 1 . .
H H33A 0.1894 -0.0396 0.6812 0.099 Uiso calc R 1 . .
H H33B 0.1033 -0.1417 0.6504 0.099 Uiso calc R 1 . .
H H33C 0.0264 -0.0563 0.6973 0.099 Uiso calc R 1 . .
C C34 -0.0801(5) -0.0168(4) 0.5813(2) 0.0530(13) Uani d . 1 . .
H H34A -0.1544 -0.0109 0.6129 0.080 Uiso calc R 1 . .
H H34B -0.0771 -0.0942 0.5649 0.080 Uiso calc R 1 . .
H H34C -0.0998 0.0360 0.5470 0.080 Uiso calc R 1 . .
H H28 0.434(3) 0.366(4) 0.561(2) 0.060(17) Uiso d D 1 . .

loop_
_atom_site_aniso_label
_atom_site_aniso_U_11
_atom_site_aniso_U_22
_atom_site_aniso_U_33
_atom_site_aniso_U_12
_atom_site_aniso_U_13
_atom_site_aniso_U_23
O1 0.046(2) 0.0339(14) 0.0374(14) -0.0003(14) 0.0047(14) -0.0101(12)
C2 0.048(3) 0.034(2) 0.039(2) -0.002(2) 0.008(2) -0.0016(18)
O3 0.0463(19) 0.0312(13) 0.0269(12) 0.0023(14) 0.0063(13) 0.0019(11)
C4 0.038(3) 0.0319(18) 0.0208(17) 0.0002(18) 0.0030(17) 0.0013(15)
C5 0.034(3) 0.033(2) 0.0232(17) -0.0006(18) -0.0012(17) -0.0028(15)
C6 0.040(3) 0.0282(18) 0.0180(16) 0.0042(18) 0.0027(16) 0.0009(14)
C7 0.039(3) 0.0308(19) 0.0148(16) 0.0034(18) 0.0016(16) -0.0045(13)
O8 0.0351(18) 0.0345(13) 0.0228(12) 0.0046(13) -0.0043(11) -0.0092(10)
O9 0.0398(18) 0.0338(13) 0.0208(11) 0.0091(13) 0.0017(12) 0.0046(10)
C10 0.039(3) 0.036(2) 0.0263(18) 0.0090(19) -0.0026(18) 0.0021(15)
C11 0.035(3) 0.0298(19) 0.0282(18) 0.0045(18) -0.0009(18) 0.0070(15)
C12 0.033(3) 0.045(2) 0.036(2) 0.003(2) 0.0000(19) 0.0016(18)
C13 0.040(3) 0.062(3) 0.040(2) 0.011(3) 0.011(2) 0.001(2)
C14 0.051(3) 0.046(2) 0.036(2) 0.009(2) 0.000(2) -0.0074(19)
C15 0.054(3) 0.031(2) 0.041(2) 0.003(2) -0.006(2) -0.0039(18)
C16 0.041(3) 0.0318(19) 0.036(2) 0.0028(19) 0.0047(19) 0.0073(17)
C17 0.040(3) 0.0274(18) 0.0167(15) 0.0017(18) -0.0014(16) 0.0017(13)
C18 0.043(3) 0.034(2) 0.0186(16) 0.000(2) -0.0009(17) 0.0042(14)
O19 0.052(2) 0.0317(13) 0.0157(11) -0.0066(14) -0.0016(12) -0.0007(10)
C20 0.038(3) 0.032(2) 0.0218(16) -0.0028(19) -0.0013(17) -0.0042(14)
C21 0.038(3) 0.037(2) 0.0201(16) -0.0037(19) 0.0004(17) -0.0006(15)
C22 0.085(4) 0.060(3) 0.027(2) -0.034(3) -0.009(2) 0.0057(19)
C23 0.087(5) 0.071(3) 0.040(2) -0.043(3) -0.010(3) 0.019(2)
C24 0.057(3) 0.068(3) 0.024(2) -0.007(3) 0.001(2) 0.014(2)
C25 0.057(3) 0.048(2) 0.0192(17) 0.006(2) -0.0037(19) -0.0037(16)
C26 0.051(3) 0.0364(19) 0.0231(17) 0.000(2) -0.0005(18) -0.0038(15)
O27 0.079(2) 0.0289(14) 0.0231(12) -0.0101(16) -0.0052(14) -0.0029(10)
O28 0.040(2) 0.0450(16) 0.0169(11) 0.0035(14) 0.0009(12) 0.0047(11)
C29 0.029(3) 0.038(2) 0.0301(19) 0.0012(19) -0.0031(18) 0.0020(16)
N30 0.042(2) 0.047(2) 0.0340(18) 0.0058(19) -0.0066(17) 0.0115(16)
O31 0.039(2) 0.079(2) 0.0404(17) 0.0084(18) 0.0052(15) 0.0129(16)
O32 0.056(2) 0.061(2) 0.0387(16) -0.0149(18) -0.0148(16) 0.0018(15)
C33 0.107(5) 0.042(2) 0.050(3) 0.010(3) 0.009(3) 0.011(2)
C34 0.048(3) 0.049(3) 0.062(3) -0.011(2) 0.009(3) -0.009(2)

loop_
_atom_type_symbol
_atom_type_description
_atom_type_scat_dispersion_real
_atom_type_scat_dispersion_imag
_atom_type_scat_source
C C 0.0033 0.0016 'International Tables Vol C Tables 4.2.6.8 and 6.1.1.4'
H H 0.0000 0.0000 'International Tables Vol C Tables 4.2.6.8 and 6.1.1.4'
N N 0.0061 0.0033 'International Tables Vol C Tables 4.2.6.8 and 6.1.1.4'
O O 0.0106 0.0060 'International Tables Vol C Tables 4.2.6.8 and 6.1.1.4'

loop_
_geom_angle_atom_site_label_1
_geom_angle_atom_site_label_2
_geom_angle_atom_site_label_3
_geom_angle_site_symmetry_1
_geom_angle_site_symmetry_3
_geom_angle
_geom_angle_publ_flag
C5 O1 C2 . . 110.1(3) ?
O3 C2 O1 . . 104.7(3) ?
O3 C2 C34 . . 110.9(4) ?
O1 C2 C34 . . 109.7(3) ?
O3 C2 C33 . . 109.5(4) ?
O1 C2 C33 . . 108.0(4) ?
C34 C2 C33 . . 113.7(4) ?
C2 O3 C4 . . 108.0(3) ?
O3 C4 C6 . . 107.7(3) ?
O3 C4 C5 . . 102.4(3) ?
C6 C4 C5 . . 104.1(3) ?
O3 C4 H4 . . 113.8 ?
C6 C4 H4 . . 113.8 ?
C5 C4 H4 . . 113.8 ?
O1 C5 O8 . . 112.6(3) ?
O1 C5 C4 . . 104.9(3) ?
O8 C5 C4 . . 106.8(3) ?
O1 C5 H5 . . 110.8 ?
O8 C5 H5 . . 110.8 ?
C4 C5 H5 . . 110.8 ?
O9 C6 C4 . . 109.8(3) ?
O9 C6 C7 . . 108.8(3) ?
C4 C6 C7 . . 101.6(3) ?
O9 C6 H6 . . 112.0 ?
C4 C6 H6 . . 112.0 ?
C7 C6 H6 . . 112.0 ?
O8 C7 C17 . . 109.0(3) ?
O8 C7 C6 . . 104.4(3) ?
C17 C7 C6 . . 117.6(3) ?
O8 C7 H7 . . 108.5 ?
C17 C7 H7 . . 108.5 ?
C6 C7 H7 . . 108.5 ?
C5 O8 C7 . . 109.6(3) ?
C10 O9 C6 . . 115.2(3) ?
O9 C10 C11 . . 112.0(3) ?
O9 C10 H10A . . 109.2 ?
C11 C10 H10A . . 109.2 ?
O9 C10 H10B . . 109.2 ?
C11 C10 H10B . . 109.2 ?
H10A C10 H10B . . 107.9 ?
C12 C11 C16 . . 119.8(4) ?
C12 C11 C10 . . 120.0(4) ?
C16 C11 C10 . . 120.1(4) ?
C11 C12 C13 . . 119.6(4) ?
C11 C12 H12 . . 120.2 ?
C13 C12 H12 . . 120.2 ?
C14 C13 C12 . . 120.7(5) ?
C14 C13 H13 . . 119.7 ?
C12 C13 H13 . . 119.7 ?
C13 C14 C15 . . 120.4(4) ?
C13 C14 H14 . . 119.8 ?
C15 C14 H14 . . 119.8 ?
C14 C15 C16 . . 119.9(4) ?
C14 C15 H15 . . 120.1 ?
C16 C15 H15 . . 120.1 ?
C11 C16 C15 . . 119.7(4) ?
C11 C16 H16 . . 120.1 ?
C15 C16 H16 . . 120.1 ?
O28 C17 C29 . . 106.5(3) ?
O28 C17 C7 . . 112.9(3) ?
C29 C17 C7 . . 108.2(3) ?
O28 C17 C18 . . 105.8(3) ?
C29 C17 C18 . . 112.8(3) ?
C7 C17 C18 . . 110.6(3) ?
O19 C18 C17 . . 108.3(3) ?
O19 C18 H18A . . 110.0 ?
C17 C18 H18A . . 110.0 ?
O19 C18 H18B . . 110.0 ?
C17 C18 H18B . . 110.0 ?
H18A C18 H18B . . 108.4 ?
C20 O19 C18 . . 114.9(3) ?
O27 C20 O19 . . 122.9(3) ?
O27 C20 C21 . . 125.3(3) ?
O19 C20 C21 . . 111.8(3) ?
C22 C21 C26 . . 119.5(3) ?
C22 C21 C20 . . 122.3(3) ?
C26 C21 C20 . . 118.2(3) ?
C21 C22 C23 . . 120.8(4) ?
C21 C22 H22 . . 119.6 ?
C23 C22 H22 . . 119.6 ?
C22 C23 C24 . . 119.2(4) ?
C22 C23 H23 . . 120.4 ?
C24 C23 H23 . . 120.4 ?
C25 C24 C23 . . 120.3(4) ?
C25 C24 H24 . . 119.9 ?
C23 C24 H24 . . 119.9 ?
C24 C25 C26 . . 120.3(4) ?
C24 C25 H25 . . 119.8 ?
C26 C25 H25 . . 119.8 ?
C25 C26 C21 . . 119.8(4) ?
C25 C26 H26 . . 120.1 ?
C21 C26 H26 . . 120.1 ?
C17 O28 H28 . . 97(4) ?
N30 C29 C17 . . 109.9(3) ?
N30 C29 H29A . . 109.7 ?
C17 C29 H29A . . 109.7 ?
N30 C29 H29B . . 109.7 ?
C17 C29 H29B . . 109.7 ?
H29A C29 H29B . . 108.2 ?
O32 N30 O31 . . 122.8(4) ?
O32 N30 C29 . . 118.4(4) ?
O31 N30 C29 . . 118.7(3) ?
C2 C33 H33A . . 109.5 ?
C2 C33 H33B . . 109.5 ?
H33A C33 H33B . . 109.5 ?
C2 C33 H33C . . 109.5 ?
H33A C33 H33C . . 109.5 ?
H33B C33 H33C . . 109.5 ?
C2 C34 H34A . . 109.5 ?
C2 C34 H34B . . 109.5 ?
H34A C34 H34B . . 109.5 ?
C2 C34 H34C . . 109.5 ?
H34A C34 H34C . . 109.5 ?
H34B C34 H34C . . 109.5 ?

loop_
_geom_bond_atom_site_label_1
_geom_bond_atom_site_label_2
_geom_bond_site_symmetry_2
_geom_bond_distance
_geom_bond_publ_flag
O1 C5 . 1.400(5) ?
O1 C2 . 1.458(5) ?
C2 O3 . 1.419(5) ?
C2 C34 . 1.502(7) ?
C2 C33 . 1.505(6) ?
O3 C4 . 1.433(4) ?
C4 C6 . 1.515(5) ?
C4 C5 . 1.536(5) ?
C4 H4 . 1.0000 ?
C5 O8 . 1.419(5) ?
C5 H5 . 1.0000 ?
C6 O9 . 1.442(4) ?
C6 C7 . 1.526(6) ?
C6 H6 . 1.0000 ?
C7 O8 . 1.448(4) ?
C7 C17 . 1.524(6) ?
C7 H7 . 1.0000 ?
O9 C10 . 1.439(5) ?
C10 C11 . 1.510(5) ?
C10 H10A . 0.9900 ?
C10 H10B . 0.9900 ?
C11 C12 . 1.378(6) ?
C11 C16 . 1.388(6) ?
C12 C13 . 1.394(6) ?
C12 H12 . 0.9500 ?
C13 C14 . 1.361(7) ?
C13 H13 . 0.9500 ?
C14 C15 . 1.370(7) ?
C14 H14 . 0.9500 ?
C15 C16 . 1.398(6) ?
C15 H15 . 0.9500 ?
C16 H16 . 0.9500 ?
C17 O28 . 1.429(4) ?
C17 C29 . 1.519(5) ?
C17 C18 . 1.539(5) ?
C18 O19 . 1.446(4) ?
C18 H18A . 0.9900 ?
C18 H18B . 0.9900 ?
O19 C20 . 1.359(4) ?
C20 O27 . 1.199(5) ?
C20 C21 . 1.487(5) ?
C21 C22 . 1.379(6) ?
C21 C26 . 1.393(5) ?
C22 C23 . 1.385(6) ?
C22 H22 . 0.9500 ?
C23 C24 . 1.391(6) ?
C23 H23 . 0.9500 ?
C24 C25 . 1.371(6) ?
C24 H24 . 0.9500 ?
C25 C26 . 1.384(5) ?
C25 H25 . 0.9500 ?
C26 H26 . 0.9500 ?
O28 H28 . 0.84(2) ?
C29 N30 . 1.476(6) ?
C29 H29A . 0.9900 ?
C29 H29B . 0.9900 ?
N30 O32 . 1.228(4) ?
N30 O31 . 1.233(5) ?
C33 H33A . 0.9800 ?
C33 H33B . 0.9800 ?
C33 H33C . 0.9800 ?
C34 H34A . 0.9800 ?
C34 H34B . 0.9800 ?
C34 H34C . 0.9800 ?

loop_
_geom_hbond_atom_site_label_D
_geom_hbond_atom_site_label_H
_geom_hbond_atom_site_label_A
_geom_hbond_site_symmetry_A
_geom_hbond_distance_DH
_geom_hbond_distance_HA
_geom_hbond_distance_DA
_geom_hbond_angle_DHA
O28 H28 O9 . 0.84(2) 1.83(3) 2.628(4) 157(5)
C4 H4 O31 1_455 1.00 2.44 3.084(5) 121.8
C5 H5 O28 3_456 1.00 2.45 3.189(5) 130.1
C5 H5 O31 3_456 1.00 2.49 3.352(5) 143.6
C18 H18A O32 . 0.99 2.46 3.000(6) 113.5
C22 H22 O19 . 0.95 2.41 2.739(5) 99.7
C24 H24 O1 2 0.95 2.59 3.445(5) 150.5
C26 H26 O8 4_656 0.95 2.60 3.514(5) 162.1
C29 H29A O19 . 0.99 2.57 2.907(5) 99.8
C29 H29A O27 4_646 0.99 2.54 3.334(5) 136.8
C29 H29B O8 . 0.99 2.42 2.824(5) 103.6

loop_
_geom_torsion_atom_site_label_1
_geom_torsion_atom_site_label_2
_geom_torsion_atom_site_label_3
_geom_torsion_atom_site_label_4
_geom_torsion_site_symmetry_1
_geom_torsion_site_symmetry_2
_geom_torsion_site_symmetry_3
_geom_torsion_site_symmetry_4
_geom_torsion
_geom_torsion_publ_flag
C5 O1 C2 O3 . . . . -11.5(4) ?
C5 O1 C2 C34 . . . . 107.5(4) ?
C5 O1 C2 C33 . . . . -128.2(4) ?
O1 C2 O3 C4 . . . . 27.8(4) ?
C34 C2 O3 C4 . . . . -90.4(4) ?
C33 C2 O3 C4 . . . . 143.4(4) ?
C2 O3 C4 C6 . . . . -141.4(4) ?
C2 O3 C4 C5 . . . . -32.0(4) ?
C2 O1 C5 O8 . . . . 107.9(3) ?
C2 O1 C5 C4 . . . . -7.8(4) ?
O3 C4 C5 O1 . . . . 23.9(4) ?
C6 C4 C5 O1 . . . . 136.0(3) ?
O3 C4 C5 O8 . . . . -95.8(3) ?
C6 C4 C5 O8 . . . . 16.3(3) ?
O3 C4 C6 O9 . . . . -168.4(3) ?
C5 C4 C6 O9 . . . . 83.3(3) ?
O3 C4 C6 C7 . . . . 76.5(3) ?
C5 C4 C6 C7 . . . . -31.8(3) ?
O9 C6 C7 O8 . . . . -79.1(3) ?
C4 C6 C7 O8 . . . . 36.6(3) ?
O9 C6 C7 C17 . . . . 41.7(4) ?
C4 C6 C7 C17 . . . . 157.5(3) ?
O1 C5 O8 C7 . . . . -107.4(3) ?
C4 C5 O8 C7 . . . . 7.3(4) ?
C17 C7 O8 C5 . . . . -154.4(3) ?
C6 C7 O8 C5 . . . . -27.9(3) ?
C4 C6 O9 C10 . . . . 80.2(4) ?
C7 C6 O9 C10 . . . . -169.4(3) ?
C6 O9 C10 C11 . . . . 62.9(4) ?
O9 C10 C11 C12 . . . . -113.6(4) ?
O9 C10 C11 C16 . . . . 62.6(4) ?
C16 C11 C12 C13 . . . . -1.1(6) ?
C10 C11 C12 C13 . . . . 175.2(4) ?
C11 C12 C13 C14 . . . . -0.1(6) ?
C12 C13 C14 C15 . . . . 0.5(7) ?
C13 C14 C15 C16 . . . . 0.3(7) ?
C12 C11 C16 C15 . . . . 1.9(6) ?
C10 C11 C16 C15 . . . . -174.4(3) ?
C14 C15 C16 C11 . . . . -1.5(6) ?
O8 C7 C17 O28 . . . . 59.3(4) ?
C6 C7 C17 O28 . . . . -59.2(4) ?
O8 C7 C17 C29 . . . . -58.3(4) ?
C6 C7 C17 C29 . . . . -176.8(3) ?
O8 C7 C17 C18 . . . . 177.6(3) ?
C6 C7 C17 C18 . . . . 59.1(4) ?
O28 C17 C18 O19 . . . . -173.6(3) ?
C29 C17 C18 O19 . . . . -57.5(4) ?
C7 C17 C18 O19 . . . . 63.8(4) ?
C17 C18 O19 C20 . . . . 160.9(3) ?
C18 O19 C20 O27 . . . . -0.8(6) ?
C18 O19 C20 C21 . . . . -180.0(4) ?
O27 C20 C21 C22 . . . . 170.7(5) ?
O19 C20 C21 C22 . . . . -10.1(6) ?
O27 C20 C21 C26 . . . . -9.3(7) ?
O19 C20 C21 C26 . . . . 169.9(4) ?
C26 C21 C22 C23 . . . . 2.2(8) ?
C20 C21 C22 C23 . . . . -177.8(5) ?
C21 C22 C23 C24 . . . . 0.6(10) ?
C22 C23 C24 C25 . . . . -3.5(9) ?
C23 C24 C25 C26 . . . . 3.5(8) ?
C24 C25 C26 C21 . . . . -0.6(7) ?
C22 C21 C26 C25 . . . . -2.2(7) ?
C20 C21 C26 C25 . . . . 177.7(4) ?
O28 C17 C29 N30 . . . . 53.6(4) ?
C7 C17 C29 N30 . . . . 175.3(3) ?
C18 C17 C29 N30 . . . . -62.1(4) ?
C17 C29 N30 O32 . . . . 82.8(4) ?
C17 C29 N30 O31 . . . . -93.9(4) ?

loop_
_cod_related_entry_id
_cod_related_entry_database
_cod_related_entry_code
1 ChemSpider 24741468
